data_2217307
loop_
_publ_author_name
'S. Athimoolam'
'V. Anu Radha'
'S. Asath Bahadur'
'R. Ranjith Kumar'
'S. Perumal'

_publ_section_title
1'-Methyl-4'-(1-naphthyl)-3''-(1-naphthylmethylene)acenaphthene-1-spiro-2'-pyrrolidine-3'-spiro-1''-cyclohexane-2,2''-dione
_journal_coeditor_code SJ2436
_journal_issue 1
_journal_name_full 'Acta Crystallographica Section E'
_journal_page_first o95
_journal_page_last o96
_journal_paper_doi 10.1107/S1600536807061387
_journal_volume 64
_journal_year 2008
_chemical_formula_iupac 'C42 H33 N O2'
_chemical_formula_moiety 'C42 H33 N O2'
_chemical_formula_sum 'C42 H33 N O2'
_chemical_formula_weight 583.69
_chemical_name_systematic
1'-Methyl-4'-(1-naphthyl)-3''-(1-naphthylmethylene)acenaphthene-1-spiro-2'-pyrrolidine-3'-spiro-1''-cyclohexane-2,2''-dione
_space_group_IT_number 14
_symmetry_cell_setting monoclinic
_symmetry_space_group_name_Hall '-P 2yn'
_symmetry_space_group_name_H-M 'P 1 21/n 1'
_atom_sites_solution_hydrogens geom
_atom_sites_solution_primary direct
_atom_sites_solution_secondary difmap
_audit_creation_method SHELXTL/PC
_cell_angle_alpha 90.00
_cell_angle_beta 90.728(17)
_cell_angle_gamma 90.00
_cell_formula_units_Z 4
_cell_length_a 12.4398(8)
_cell_length_b 17.3501(11)
_cell_length_c 14.4685(9)
_cell_measurement_reflns_used 25
_cell_measurement_temperature 293(2)
_cell_measurement_theta_max 13.57
_cell_measurement_theta_min 9.37
_cell_volume 3122.5(3)
_computing_cell_refinement 'CAD-4 Express (Enraf--Nonius, 1994)'
_computing_data_collection 'CAD-4 Express (Enraf--Nonius, 1994)'
_computing_data_reduction 'XCAD4 (Harms & Wocadlo, 1995)'
_computing_molecular_graphics
;
ORTEP-3  (Farrugia, 1997) and PLATON (Spek, 2003)
;
_computing_publication_material 'SHELXTL/PC (Bruker, 2000)'
_computing_structure_refinement 'SHELXTL/PC (Bruker, 2000)'
_computing_structure_solution 'SHELXTL/PC (Bruker, 2000)'
_diffrn_ambient_temperature 293(2)
_diffrn_measured_fraction_theta_full 1.000
_diffrn_measured_fraction_theta_max 1.000
_diffrn_measurement_device_type 'Nonius MACH3 sealed tube'
_diffrn_measurement_method \w-2\q
_diffrn_radiation_monochromator graphite
_diffrn_radiation_source 'fine-focus sealed tube'
_diffrn_radiation_type MoK\a
_diffrn_radiation_wavelength 0.71073
_diffrn_reflns_av_R_equivalents 0.0217
_diffrn_reflns_av_sigmaI/netI 0.0331
_diffrn_reflns_limit_h_max 14
_diffrn_reflns_limit_h_min 0
_diffrn_reflns_limit_k_max 20
_diffrn_reflns_limit_k_min -1
_diffrn_reflns_limit_l_max 17
_diffrn_reflns_limit_l_min -17
_diffrn_reflns_number 6169
_diffrn_reflns_theta_full 25.0
_diffrn_reflns_theta_max 24.97
_diffrn_reflns_theta_min 2.01
_diffrn_standards_decay_% 0
_diffrn_standards_interval_time 60
_diffrn_standards_number 3
_exptl_absorpt_coefficient_mu 0.075
_exptl_absorpt_correction_T_max 0.9858
_exptl_absorpt_correction_T_min 0.9431
_exptl_absorpt_correction_type psi-scan
_exptl_absorpt_process_details '(North <i>et al.</i>,  1968)'
_exptl_crystal_colour 'pale yellow'
_exptl_crystal_density_diffrn 1.242
_exptl_crystal_density_method 'not measured'
_exptl_crystal_description block
_exptl_crystal_F_000 1232
_exptl_crystal_size_max 0.22
_exptl_crystal_size_mid 0.18
_exptl_crystal_size_min 0.16
_refine_diff_density_max 0.310
_refine_diff_density_min -0.235
_refine_ls_extinction_method none
_refine_ls_goodness_of_fit_ref 1.018
_refine_ls_hydrogen_treatment constr
_refine_ls_matrix_type full
_refine_ls_number_parameters 407
_refine_ls_number_reflns 5489
_refine_ls_number_restraints 0
_refine_ls_restrained_S_all 1.018
_refine_ls_R_factor_all 0.1033
_refine_ls_R_factor_gt 0.0499
_refine_ls_shift/su_max <0.001
_refine_ls_shift/su_mean <0.001
_refine_ls_structure_factor_coef Fsqd
_refine_ls_weighting_details 'calc w=1/[\s^2^(Fo^2^)+(0.0776P)^2^+0.7574P] where P=(Fo^2^+2Fc^2^)/3'
_refine_ls_weighting_scheme calc
_refine_ls_wR_factor_gt 0.1352
_refine_ls_wR_factor_ref 0.1635
_reflns_number_gt 3098
_reflns_number_total 5489
_reflns_threshold_expression I>2\s(I)
_cod_data_source_file sj2436.cif
_cod_data_source_block I
_cod_original_sg_symbol_H-M 'P 21/n'
_cod_database_code 2217307
_cod_database_fobs_code 2217307

loop_
_symmetry_equiv_pos_as_xyz
'x, y, z'
'-x+1/2, y+1/2, -z+1/2'
'-x, -y, -z'
'x-1/2, -y-1/2, z-1/2'

loop_
_atom_site_type_symbol
_atom_site_label
_atom_site_fract_x
_atom_site_fract_y
_atom_site_fract_z
_atom_site_U_iso_or_equiv
_atom_site_adp_type
_atom_site_calc_flag
_atom_site_refinement_flags
_atom_site_occupancy
C C31 0.40070(19) 0.14164(18) 1.02686(18) 0.0648(7) Uani d . 1
C C23 0.4443(2) 0.26622(19) 0.9649(2) 0.0809(8) Uani d . 1
H H23 0.4609 0.2977 0.9150 0.097 Uiso calc R 1
C C96 0.4902(5) 0.3913(2) 0.4021(3) 0.1277(18) Uani d . 1
H H96 0.4749 0.4354 0.3680 0.153 Uiso calc R 1
C C26 0.3922(2) 0.1747(2) 1.1160(2) 0.0769(8) Uani d . 1
C C1 0.4091(2) 0.13447(13) 0.69369(16) 0.0542(6) Uani d . 1
C C76 0.1547(2) -0.07341(14) 0.80960(19) 0.0681(7) Uani d . 1
C C80 0.1785(2) -0.02788(13) 0.73238(17) 0.0573(6) Uani d . 1
C C22 0.4280(2) 0.18940(17) 0.95041(18) 0.0653(7) Uani d . 1
C C95 0.4139(4) 0.3296(2) 0.4043(2) 0.0971(11) Uani d . 1
C C27 0.3649(3) 0.1256(3) 1.1910(2) 0.1050(12) Uani d . 1
H H27 0.3605 0.1462 1.2502 0.126 Uiso calc R 1
O O1 0.11519(16) 0.06038(12) 0.52182(13) 0.0769(5) Uani d . 1
C C98 0.6076(3) 0.3212(2) 0.5014(3) 0.1121(13) Uani d . 1
H H98 0.6728 0.3183 0.5334 0.135 Uiso calc R 1
C C99 0.5353(3) 0.26097(18) 0.5068(2) 0.0833(9) Uani d . 1
H H99 0.5523 0.2182 0.5429 0.100 Uiso calc R 1
C C7 0.27886(19) 0.04002(13) 0.61796(16) 0.0553(6) Uani d . 1
C C2 0.37832(18) 0.17015(14) 0.78418(16) 0.0539(6) Uani d . 1
N N2 0.34277(17) 0.00032(12) 0.54755(15) 0.0670(6) Uani d . 1
C C29 0.3521(3) 0.0180(2) 1.0906(2) 0.0988(10) Uani d . 1
H H29 0.3383 -0.0342 1.0818 0.119 Uiso calc R 1
C C21 0.4406(2) 0.15553(16) 0.85697(18) 0.0654(7) Uani d . 1
H H21 0.4971 0.1211 0.8489 0.079 Uiso calc R 1
C C25 0.4114(2) 0.2541(3) 1.1274(2) 0.0935(11) Uani d . 1
H H25 0.4069 0.2760 1.1859 0.112 Uiso calc R 1
C C28 0.3450(3) 0.0490(3) 1.1782(3) 0.1136(13) Uani d . 1
H H28 0.3269 0.0179 1.2280 0.136 Uiso calc R 1
C C5 0.2369(2) 0.18867(14) 0.62718(16) 0.0554(6) Uani d . 1
H H5A 0.2676 0.2383 0.6114 0.067 Uiso calc R 1
H H5B 0.1783 0.1785 0.5840 0.067 Uiso calc R 1
C C8 0.3543(2) 0.05347(16) 0.47035(19) 0.0742(8) Uani d . 1
H H8A 0.2881 0.0573 0.4345 0.089 Uiso calc R 1
H H8B 0.4119 0.0375 0.4300 0.089 Uiso calc R 1
C C3 0.2801(2) 0.22026(16) 0.78963(17) 0.0640(7) Uani d . 1
H H3A 0.2994 0.2730 0.7748 0.077 Uiso calc R 1
H H3B 0.2533 0.2195 0.8523 0.077 Uiso calc R 1
C C92 0.2646(3) 0.2095(2) 0.4123(2) 0.0912(10) Uani d . 1
H H92 0.2142 0.1699 0.4143 0.109 Uiso calc R 1
C C30 0.3787(2) 0.06225(19) 1.0169(2) 0.0760(8) Uani d . 1
H H30 0.3826 0.0398 0.9586 0.091 Uiso calc R 1
C C75 0.0458(3) -0.09408(18) 0.8194(2) 0.0869(9) Uani d . 1
H H75 0.0254 -0.1231 0.8702 0.104 Uiso calc R 1
C C74 -0.0301(3) -0.07252(19) 0.7561(3) 0.0910(10) Uani d . 1
H H74 -0.1010 -0.0877 0.7647 0.109 Uiso calc R 1
C C72 0.1000(2) -0.00583(15) 0.66737(17) 0.0603(6) Uani d . 1
C C71 0.1555(2) 0.03648(14) 0.59335(18) 0.0589(6) Uani d . 1
C C94 0.3165(5) 0.3341(3) 0.3563(3) 0.1228(17) Uani d . 1
H H94 0.3022 0.3779 0.3212 0.147 Uiso calc R 1
C C93 0.2409(4) 0.2770(3) 0.3584(2) 0.1118(13) Uani d . 1
H H93 0.1762 0.2818 0.3260 0.134 Uiso calc R 1
C C9 0.3810(2) 0.12982(14) 0.51825(17) 0.0609(7) Uani d . 1
H H9 0.4585 0.1292 0.5311 0.073 Uiso calc R 1
C C24 0.4365(2) 0.2991(2) 1.0536(3) 0.0944(11) Uani d . 1
H H24 0.4485 0.3516 1.0618 0.113 Uiso calc R 1
C C97 0.5839(5) 0.3858(3) 0.4489(4) 0.143(2) Uani d . 1
H H97 0.6334 0.4259 0.4459 0.171 Uiso calc R 1
C C100 0.4371(3) 0.26315(16) 0.45885(19) 0.0763(9) Uani d . 1
C C6 0.32354(19) 0.12593(13) 0.61563(15) 0.0528(6) Uani d . 1
C C73 -0.0050(2) -0.02810(17) 0.6779(2) 0.0769(8) Uani d . 1
H H73 -0.0578 -0.0143 0.6349 0.092 Uiso calc R 1
C C91 0.3588(2) 0.20153(16) 0.46075(18) 0.0699(8) Uani d . 1
C C4 0.19211(19) 0.19324(15) 0.72368(16) 0.0580(6) Uani d . 1
H H4A 0.1663 0.1430 0.7425 0.070 Uiso calc R 1
H H4B 0.1322 0.2290 0.7247 0.070 Uiso calc R 1
C C77 0.2434(3) -0.09586(15) 0.8653(2) 0.0808(9) Uani d . 1
H H77 0.2324 -0.1236 0.9194 0.097 Uiso calc R 1
C C78 0.3445(3) -0.07686(16) 0.8400(2) 0.0829(9) Uani d . 1
H H78 0.4019 -0.0943 0.8761 0.100 Uiso calc R 1
C C79 0.3667(2) -0.03199(15) 0.7614(2) 0.0736(8) Uani d . 1
H H79 0.4372 -0.0209 0.7456 0.088 Uiso calc R 1
C C70 0.2830(2) -0.00505(13) 0.70856(17) 0.0572(6) Uani d . 1
C C10 0.3049(3) -0.07619(17) 0.5196(2) 0.0916(10) Uani d . 1
H H10A 0.2343 -0.0720 0.4925 0.137 Uiso calc R 1
H H10B 0.3023 -0.1092 0.5728 0.137 Uiso calc R 1
H H10C 0.3532 -0.0976 0.4753 0.137 Uiso calc R 1
O O2 0.50114(14) 0.11274(11) 0.68220(12) 0.0725(5) Uani d . 1

loop_
_atom_site_aniso_label
_atom_site_aniso_U_11
_atom_site_aniso_U_22
_atom_site_aniso_U_33
_atom_site_aniso_U_12
_atom_site_aniso_U_13
_atom_site_aniso_U_23
C31 0.0473(14) 0.090(2) 0.0573(16) 0.0081(13) -0.0047(11) -0.0089(15)
C23 0.081(2) 0.082(2) 0.079(2) -0.0038(16) -0.0039(16) -0.0090(17)
C96 0.202(5) 0.071(3) 0.113(4) 0.006(3) 0.079(4) 0.021(2)
C26 0.0566(16) 0.111(3) 0.0627(18) 0.0165(16) -0.0038(13) -0.0151(18)
C1 0.0554(15) 0.0486(14) 0.0588(15) -0.0017(11) 0.0139(11) 0.0046(11)
C76 0.095(2) 0.0458(14) 0.0639(17) -0.0112(14) 0.0151(15) -0.0039(13)
C80 0.0722(17) 0.0434(13) 0.0566(15) -0.0049(12) 0.0085(13) -0.0059(12)
C22 0.0543(15) 0.0771(19) 0.0642(17) 0.0040(13) -0.0078(12) -0.0079(15)
C95 0.145(3) 0.072(2) 0.076(2) 0.024(2) 0.050(2) 0.0145(18)
C27 0.091(2) 0.165(4) 0.060(2) 0.020(3) 0.0118(17) -0.009(2)
O1 0.0827(13) 0.0851(13) 0.0625(12) -0.0054(10) -0.0116(10) 0.0023(10)
C98 0.121(3) 0.087(3) 0.130(3) -0.026(2) 0.062(2) -0.022(2)
C99 0.090(2) 0.0696(19) 0.092(2) -0.0005(17) 0.0401(19) -0.0078(16)
C7 0.0601(15) 0.0514(14) 0.0547(14) -0.0004(11) 0.0092(11) -0.0004(11)
C2 0.0542(14) 0.0565(15) 0.0513(14) -0.0078(12) 0.0064(11) 0.0007(11)
N2 0.0743(14) 0.0531(12) 0.0740(14) 0.0009(11) 0.0165(11) -0.0073(11)
C29 0.099(2) 0.110(3) 0.088(2) 0.001(2) 0.0126(19) 0.013(2)
C21 0.0592(15) 0.0738(18) 0.0633(16) 0.0051(13) 0.0011(13) -0.0059(14)
C25 0.071(2) 0.129(3) 0.080(2) 0.012(2) -0.0083(17) -0.039(2)
C28 0.109(3) 0.148(4) 0.084(3) 0.015(3) 0.023(2) 0.025(3)
C5 0.0639(15) 0.0500(14) 0.0525(14) 0.0019(11) 0.0053(11) 0.0007(11)
C8 0.086(2) 0.0732(19) 0.0637(17) -0.0031(15) 0.0229(15) -0.0104(14)
C3 0.0688(16) 0.0680(17) 0.0553(15) 0.0050(13) 0.0086(12) -0.0020(13)
C92 0.110(3) 0.106(3) 0.0574(17) 0.025(2) 0.0134(17) 0.0077(17)
C30 0.0715(18) 0.090(2) 0.0669(18) 0.0040(16) 0.0056(14) -0.0005(16)
C75 0.110(3) 0.0688(19) 0.082(2) -0.0224(19) 0.030(2) -0.0024(17)
C74 0.082(2) 0.090(2) 0.102(3) -0.0288(19) 0.036(2) -0.019(2)
C72 0.0638(16) 0.0558(15) 0.0615(15) -0.0080(12) 0.0086(12) -0.0101(12)
C71 0.0660(16) 0.0539(15) 0.0568(15) -0.0013(12) 0.0014(12) -0.0084(13)
C94 0.190(5) 0.104(3) 0.076(2) 0.057(3) 0.057(3) 0.029(2)
C93 0.134(3) 0.134(4) 0.068(2) 0.052(3) 0.020(2) 0.011(2)
C9 0.0692(16) 0.0583(16) 0.0556(15) -0.0022(12) 0.0161(12) -0.0016(12)
C24 0.076(2) 0.092(2) 0.115(3) 0.0027(18) -0.014(2) -0.038(2)
C97 0.194(6) 0.089(3) 0.147(5) -0.026(4) 0.082(4) -0.004(3)
C100 0.110(2) 0.0607(18) 0.0590(17) 0.0103(17) 0.0449(17) 0.0025(14)
C6 0.0600(14) 0.0499(14) 0.0486(13) -0.0029(11) 0.0101(11) 0.0006(11)
C73 0.0668(18) 0.083(2) 0.082(2) -0.0135(15) 0.0081(15) -0.0172(17)
C91 0.088(2) 0.0700(18) 0.0520(15) 0.0099(16) 0.0259(15) 0.0033(13)
C4 0.0556(14) 0.0620(15) 0.0566(14) 0.0066(12) 0.0081(11) 0.0004(12)
C77 0.130(3) 0.0462(16) 0.0663(18) -0.0080(17) 0.0000(19) 0.0075(13)
C78 0.109(3) 0.0551(17) 0.084(2) 0.0058(17) -0.0210(19) 0.0105(16)
C79 0.0805(19) 0.0548(16) 0.085(2) 0.0013(14) -0.0076(16) 0.0097(15)
C70 0.0646(16) 0.0441(13) 0.0628(15) -0.0005(12) 0.0034(12) 0.0024(12)
C10 0.105(2) 0.0616(19) 0.109(3) -0.0059(17) 0.0251(19) -0.0234(17)
O2 0.0570(11) 0.0907(14) 0.0700(12) 0.0072(10) 0.0124(9) -0.0036(10)

loop_
_atom_type_symbol
_atom_type_description
_atom_type_scat_dispersion_real
_atom_type_scat_dispersion_imag
_atom_type_scat_source
C C 0.0033 0.0016 'International Tables Vol C Tables 4.2.6.8 and 6.1.1.4'
H H 0.0000 0.0000 'International Tables Vol C Tables 4.2.6.8 and 6.1.1.4'
N N 0.0061 0.0033 'International Tables Vol C Tables 4.2.6.8 and 6.1.1.4'
O O 0.0106 0.0060 'International Tables Vol C Tables 4.2.6.8 and 6.1.1.4'

loop_
_geom_angle_atom_site_label_1
_geom_angle_atom_site_label_2
_geom_angle_atom_site_label_3
_geom_angle
C30 C31 C26 118.2(3)
C30 C31 C22 122.3(3)
C26 C31 C22 119.5(3)
C22 C23 C24 121.6(3)
C22 C23 H23 119.2
C24 C23 H23 119.2
C97 C96 C95 120.5(5)
C97 C96 H96 119.7
C95 C96 H96 119.7
C25 C26 C31 119.2(3)
C25 C26 C27 122.6(3)
C31 C26 C27 118.2(3)
O2 C1 C2 119.8(2)
O2 C1 C6 120.6(2)
C2 C1 C6 119.6(2)
C80 C76 C75 115.8(3)
C80 C76 C77 116.0(3)
C75 C76 C77 128.1(3)
C72 C80 C76 122.4(2)
C72 C80 C70 113.4(2)
C76 C80 C70 124.0(2)
C23 C22 C31 119.0(3)
C23 C22 C21 120.7(3)
C31 C22 C21 120.3(3)
C94 C95 C100 119.4(4)
C94 C95 C96 121.4(4)
C100 C95 C96 119.2(4)
C28 C27 C26 121.6(3)
C28 C27 H27 119.2
C26 C27 H27 119.2
C99 C98 C97 120.7(5)
C99 C98 H98 119.7
C97 C98 H98 119.7
C98 C99 C100 121.1(4)
C98 C99 H99 119.4
C100 C99 H99 119.4
N2 C7 C70 110.0(2)
N2 C7 C71 111.06(19)
C70 C7 C71 101.33(19)
N2 C7 C6 103.41(18)
C70 C7 C6 119.34(19)
C71 C7 C6 111.84(19)
C21 C2 C1 117.4(2)
C21 C2 C3 122.5(2)
C1 C2 C3 120.1(2)
C8 N2 C10 113.4(2)
C8 N2 C7 107.08(19)
C10 N2 C7 116.2(2)
C30 C29 C28 121.3(4)
C30 C29 H29 119.3
C28 C29 H29 119.3
C2 C21 C22 125.5(2)
C2 C21 H21 117.2
C22 C21 H21 117.2
C24 C25 C26 120.7(3)
C24 C25 H25 119.7
C26 C25 H25 119.7
C27 C28 C29 119.4(4)
C27 C28 H28 120.3
C29 C28 H28 120.3
C4 C5 C6 113.8(2)
C4 C5 H5A 108.8
C6 C5 H5A 108.8
C4 C5 H5B 108.8
C6 C5 H5B 108.8
H5A C5 H5B 107.7
N2 C8 C9 102.9(2)
N2 C8 H8A 111.2
C9 C8 H8A 111.2
N2 C8 H8B 111.2
C9 C8 H8B 111.2
H8A C8 H8B 109.1
C2 C3 C4 111.6(2)
C2 C3 H3A 109.3
C4 C3 H3A 109.3
C2 C3 H3B 109.3
C4 C3 H3B 109.3
H3A C3 H3B 108.0
C91 C92 C93 122.0(4)
C91 C92 H92 119.0
C93 C92 H92 119.0
C29 C30 C31 121.3(3)
C29 C30 H30 119.3
C31 C30 H30 119.3
C74 C75 C76 121.5(3)
C74 C75 H75 119.2
C76 C75 H75 119.2
C75 C74 C73 122.2(3)
C75 C74 H74 118.9
C73 C74 H74 118.9
C73 C72 C80 120.4(3)
C73 C72 C71 132.4(3)
C80 C72 C71 107.1(2)
O1 C71 C72 126.5(2)
O1 C71 C7 124.7(2)
C72 C71 C7 108.6(2)
C93 C94 C95 122.9(4)
C93 C94 H94 118.5
C95 C94 H94 118.5
C94 C93 C92 117.9(4)
C94 C93 H93 121.1
C92 C93 H93 121.1
C91 C9 C8 115.1(2)
C91 C9 C6 116.1(2)
C8 C9 C6 105.51(19)
C91 C9 H9 106.5
C8 C9 H9 106.5
C6 C9 H9 106.5
C25 C24 C23 120.0(3)
C25 C24 H24 120.0
C23 C24 H24 120.0
C96 C97 C98 120.7(5)
C96 C97 H97 119.7
C98 C97 H97 119.7
C99 C100 C95 117.8(3)
C99 C100 C91 123.7(3)
C95 C100 C91 118.5(3)
C5 C6 C1 109.17(19)
C5 C6 C9 112.88(19)
C1 C6 C9 109.24(19)
C5 C6 C7 114.45(19)
C1 C6 C7 108.13(18)
C9 C6 C7 102.69(18)
C72 C73 C74 117.7(3)
C72 C73 H73 121.2
C74 C73 H73 121.2
C92 C91 C100 119.3(3)
C92 C91 C9 120.8(3)
C100 C91 C9 119.8(3)
C5 C4 C3 109.0(2)
C5 C4 H4A 109.9
C3 C4 H4A 109.9
C5 C4 H4B 109.9
C3 C4 H4B 109.9
H4A C4 H4B 108.3
C78 C77 C76 119.9(3)
C78 C77 H77 120.0
C76 C77 H77 120.0
C77 C78 C79 123.0(3)
C77 C78 H78 118.5
C79 C78 H78 118.5
C70 C79 C78 119.0(3)
C70 C79 H79 120.5
C78 C79 H79 120.5
C79 C70 C80 117.8(2)
C79 C70 C7 132.3(2)
C80 C70 C7 109.5(2)
N2 C10 H10A 109.5
N2 C10 H10B 109.5
H10A C10 H10B 109.5
N2 C10 H10C 109.5
H10A C10 H10C 109.5
H10B C10 H10C 109.5

loop_
_geom_bond_atom_site_label_1
_geom_bond_atom_site_label_2
_geom_bond_distance
C31 C30 1.411(4)
C31 C26 1.417(4)
C31 C22 1.427(4)
C23 C22 1.364(4)
C23 C24 1.409(4)
C23 H23 0.9300
C96 C97 1.344(7)
C96 C95 1.431(6)
C96 H96 0.9300
C26 C25 1.407(5)
C26 C27 1.425(5)
C1 O2 1.218(3)
C1 C2 1.502(3)
C1 C6 1.549(3)
C76 C80 1.403(3)
C76 C75 1.411(4)
C76 C77 1.412(4)
C80 C72 1.401(3)
C80 C70 1.405(3)
C22 C21 1.484(4)
C95 C94 1.391(6)
C95 C100 1.425(4)
C27 C28 1.363(5)
C27 H27 0.9300
O1 C71 1.217(3)
C98 C99 1.381(4)
C98 C97 1.384(6)
C98 H98 0.9300
C99 C100 1.398(4)
C99 H99 0.9300
C7 N2 1.471(3)
C7 C70 1.527(3)
C7 C71 1.572(3)
C7 C6 1.591(3)
C2 C21 1.324(3)
C2 C3 1.503(3)
N2 C8 1.457(3)
N2 C10 1.464(3)
C29 C30 1.358(4)
C29 C28 1.381(5)
C29 H29 0.9300
C21 H21 0.9300
C25 C24 1.363(5)
C25 H25 0.9300
C28 H28 0.9300
C5 C4 1.512(3)
C5 C6 1.543(3)
C5 H5A 0.9700
C5 H5B 0.9700
C8 C9 1.530(4)
C8 H8A 0.9700
C8 H8B 0.9700
C3 C4 1.517(3)
C3 H3A 0.9700
C3 H3B 0.9700
C92 C91 1.365(4)
C92 C93 1.436(5)
C92 H92 0.9300
C30 H30 0.9300
C75 C74 1.359(4)
C75 H75 0.9300
C74 C73 1.407(4)
C74 H74 0.9300
C72 C73 1.373(4)
C72 C71 1.477(4)
C94 C93 1.366(6)
C94 H94 0.9300
C93 H93 0.9300
C9 C91 1.520(4)
C9 C6 1.589(3)
C9 H9 0.9800
C24 H24 0.9300
C97 H97 0.9300
C100 C91 1.447(4)
C73 H73 0.9300
C4 H4A 0.9700
C4 H4B 0.9700
C77 C78 1.355(4)
C77 H77 0.9300
C78 C79 1.408(4)
C78 H78 0.9300
C79 C70 1.366(3)
C79 H79 0.9300
C10 H10A 0.9600
C10 H10B 0.9600
C10 H10C 0.9600

loop_
_geom_hbond_atom_site_label_D
_geom_hbond_atom_site_label_H
_geom_hbond_atom_site_label_A
_geom_hbond_site_symmetry_A
_geom_hbond_distance_DH
_geom_hbond_distance_HA
_geom_hbond_distance_DA
_geom_hbond_angle_DHA
C5 H5B O1 . 0.97 2.37 3.084(3) 130
C8 H8A O1 . 0.97 2.51 3.078(4) 117
C9 H9 O2 . 0.98 2.26 2.803(3) 114
C21 H21 O2 . 0.93 2.42 2.750(3) 101
C73 H73 O1 3_556 0.93 2.50 3.231(4) 136
C4 H4A Cg1 . 0.97 2.64 3.337(3) 129
C75 H75 Cg2 2_546 0.93 2.74 3.646(3) 164
C78 H78 Cg3 3_657 0.93 2.82 3.622(4) 145
C96 H96 Cg4 4_665 0.93 2.96 3.742(4) 142
